data_1562626
loop_
_publ_author_name
'Yuan, Hong-Yan'
'Han, Min-Min'
'Jiang, Xian-Rong'
'Jiang, Zhan-Guo'
'Feng, Yun-Long'

_publ_section_title
;
 Six new coordination polymers constructed by
 3-carboxyl-5-oxycarboxymethylpyridinio-1-carboxylate: Crystal structures,
 topologies, photoluminescent and magnetic properties
;
_journal_name_full 'Journal of Solid State Chemistry'
_journal_page_first 191
_journal_page_last 199
_journal_paper_doi 10.1016/j.jssc.2013.03.035
_journal_volume 202
_journal_year 2013
_chemical_formula_moiety 'C10 H13 N O10 Zn'
_chemical_formula_sum 'C10 H13 N O10 Zn'
_chemical_formula_weight 372.58
_space_group_IT_number 14
_space_group_name_Hall '-P 2ybc'
_space_group_name_H-M_alt 'P 1 21/c 1'
_symmetry_cell_setting monoclinic
_symmetry_space_group_name_H-M 'P 1 21/c 1'
_atom_sites_solution_hydrogens geom
_atom_sites_solution_primary direct
_atom_sites_solution_secondary difmap
_audit_creation_method SHELXL-97
_cell_angle_alpha 90.00
_cell_angle_beta 97.956(4)
_cell_angle_gamma 90.00
_cell_formula_units_Z 4
_cell_length_a 13.3621(10)
_cell_length_b 9.9560(7)
_cell_length_c 10.0538(8)
_cell_measurement_reflns_used 5152
_cell_measurement_temperature 296(2)
_cell_measurement_theta_max 27.59
_cell_measurement_theta_min 1.54
_cell_volume 1324.61(17)
_computing_cell_refinement 'Siemens SMART & SAINT'
_computing_data_collection 'Siemens SMART'
_computing_data_reduction 'Siemens XPREP'
_computing_molecular_graphics 'Bruker SHELXTL'
_computing_publication_material 'Bruker SHELXTL'
_computing_structure_refinement 'Siemens SHELXTL'
_computing_structure_solution 'Siemens SHELXTL'
_diffrn_ambient_temperature 296(2)
_diffrn_measured_fraction_theta_full 0.998
_diffrn_measured_fraction_theta_max 0.998
_diffrn_measurement_device_type 'Bruker APEXII area-detector diffractometer'
_diffrn_measurement_method '\w scans'
_diffrn_radiation_monochromator graphite
_diffrn_radiation_source 'fine-focus sealed tube'
_diffrn_radiation_type MoK\a
_diffrn_radiation_wavelength 0.71073
_diffrn_reflns_av_R_equivalents 0.0368
_diffrn_reflns_av_sigmaI/netI 0.0263
_diffrn_reflns_limit_h_max 17
_diffrn_reflns_limit_h_min -17
_diffrn_reflns_limit_k_max 11
_diffrn_reflns_limit_k_min -12
_diffrn_reflns_limit_l_max 13
_diffrn_reflns_limit_l_min -12
_diffrn_reflns_number 20248
_diffrn_reflns_theta_full 27.59
_diffrn_reflns_theta_max 27.59
_diffrn_reflns_theta_min 1.54
_diffrn_standards_decay_% none
_diffrn_standards_interval_count none
_diffrn_standards_interval_time none
_diffrn_standards_number none
_exptl_absorpt_coefficient_mu 1.911
_exptl_absorpt_correction_T_max .914
_exptl_absorpt_correction_T_min .812
_exptl_absorpt_correction_type empirical
_exptl_absorpt_process_details 'SADABS (Sheldrick, 1996)'
_exptl_crystal_colour colourless
_exptl_crystal_density_diffrn 1.868
_exptl_crystal_density_method 'not measured'
_exptl_crystal_description block
_exptl_crystal_F_000 760
_exptl_crystal_size_max .212
_exptl_crystal_size_mid .091
_exptl_crystal_size_min .047
_refine_diff_density_max 0.277
_refine_diff_density_min -0.331
_refine_diff_density_rms 0.063
_refine_ls_extinction_method none
_refine_ls_goodness_of_fit_ref 1.045
_refine_ls_hydrogen_treatment mixed
_refine_ls_matrix_type full
_refine_ls_number_parameters 217
_refine_ls_number_reflns 3058
_refine_ls_number_restraints 9
_refine_ls_restrained_S_all 1.048
_refine_ls_R_factor_gt 0.0275
_refine_ls_shift/su_max 0.001
_refine_ls_shift/su_mean 0.000
_refine_ls_structure_factor_coef Fsqd
_refine_ls_weighting_details 'calc w=1/[\s^2^(Fo^2^)+(0.0299P)^2^+0.5822P] where P=(Fo^2^+2Fc^2^)/3'
_refine_ls_weighting_scheme calc
_refine_ls_wR_factor_gt 0.0634
_refine_ls_wR_factor_ref 0.0673
_reflns_number_gt 2573
_reflns_number_total 3058
_reflns_threshold_expression >2sigma(I)
_cod_data_source_file JSSC-2013-202-191.CIF
_cod_data_source_block a
_cod_depositor_comments
;
The following automatic conversions were performed:

data item '_symmetry_cell_setting' value 'Monoclinic' was changed to
'monoclinic' in accordance with the built-in table derived from the
CIF Core dictionary named 'cif_core.dic' version 2.4.5 last updated
on 2014-11-21.

Automatic conversion script
Id: cif_fix_values 8369 2020-08-20 11:38:08Z andrius 
;
_cod_original_sg_symbol_H-M P2(1)/c
_cod_database_code 1562626
_refine_ls_r_factor_ref 0.0364

loop_
_symmetry_equiv_pos_as_xyz
'x, y, z'
'-x, y+1/2, -z+1/2'
'-x, -y, -z'
'x, -y-1/2, z-1/2'

loop_
_atom_site_label
_atom_site_type_symbol
_atom_site_fract_x
_atom_site_fract_y
_atom_site_fract_z
_atom_site_U_iso_or_equiv
_atom_site_adp_type
_atom_site_occupancy
_atom_site_symmetry_multiplicity
_atom_site_calc_flag
_atom_site_refinement_flags
_atom_site_disorder_assembly
_atom_site_disorder_group
Zn1 Zn 0.826207(16) 0.25940(2) 0.22052(2) 0.02083(8) Uani 1 1 d . . .
O1W O 0.74732(11) 0.11814(16) 0.08522(16) 0.0319(3) Uani 1 1 d D . .
H1WA H 0.6916(14) 0.117(3) 0.113(2) 0.038 Uiso 1 1 d D . .
H1WB H 0.7342(17) 0.144(2) 0.0092(16) 0.038 Uiso 1 1 d D . .
O1 O 0.94087(11) 0.87189(16) 0.27039(15) 0.0349(4) Uani 1 1 d . . .
O2W O 0.86955(13) 0.10961(15) 0.35553(16) 0.0342(4) Uani 1 1 d D . .
H2WA H 0.8397(17) 0.101(2) 0.4194(19) 0.041 Uiso 1 1 d D . .
H2WB H 0.8772(18) 0.0341(18) 0.326(2) 0.041 Uiso 1 1 d D . .
O2 O 1.04764(10) 0.72225(14) 0.37779(14) 0.0243(3) Uani 1 1 d . . .
O3W O 0.90235(10) 0.39841(15) 0.36593(15) 0.0267(3) Uani 1 1 d D . .
H3WA H 0.9165(16) 0.364(2) 0.4382(16) 0.032 Uiso 1 1 d D . .
H3WB H 0.9572(13) 0.399(2) 0.335(2) 0.032 Uiso 1 1 d D . .
O3 O 0.42296(11) 0.66748(17) 0.30467(15) 0.0377(4) Uani 1 1 d . . .
O4 O 0.30554(10) 0.80336(15) 0.19240(14) 0.0266(3) Uani 1 1 d . . .
O5 O 0.62875(11) 0.42475(15) -0.00051(16) 0.0400(4) Uani 1 1 d . . .
O6 O 0.79036(10) 0.42258(13) 0.09293(13) 0.0227(3) Uani 1 1 d . . .
O7 O 0.79568(10) 0.81967(15) 0.42203(14) 0.0302(3) Uani 1 1 d . . .
N1 N 0.57423(12) 0.77432(17) 0.18689(17) 0.0248(4) Uani 1 1 d . . .
C1 C 0.59188(14) 0.6611(2) 0.1228(2) 0.0253(4) Uani 1 1 d . . .
H1A H 0.5424 0.6265 0.0576 0.030 Uiso 1 1 calc R . .
C2 C 0.68288(14) 0.59529(19) 0.15266(19) 0.0221(4) Uani 1 1 d . . .
C3 C 0.75534(15) 0.6455(2) 0.2525(2) 0.0242(4) Uani 1 1 d . . .
H3A H 0.8171 0.6020 0.2740 0.029 Uiso 1 1 calc R . .
C4 C 0.73428(15) 0.7615(2) 0.3197(2) 0.0244(4) Uani 1 1 d . . .
C5 C 0.64305(15) 0.8267(2) 0.2835(2) 0.0260(4) Uani 1 1 d . . .
H5A H 0.6293 0.9063 0.3257 0.031 Uiso 1 1 calc R . .
C6 C 0.70109(15) 0.46926(19) 0.0746(2) 0.0235(4) Uani 1 1 d . . .
C7 C 0.47307(14) 0.8365(2) 0.1573(2) 0.0277(5) Uani 1 1 d . . .
H7A H 0.4524 0.8374 0.0609 0.033 Uiso 1 1 calc R . .
H7B H 0.4764 0.9287 0.1886 0.033 Uiso 1 1 calc R . .
C8 C 0.39452(15) 0.7598(2) 0.2250(2) 0.0251(4) Uani 1 1 d . . .
C9 C 0.89326(15) 0.7607(2) 0.4607(2) 0.0274(5) Uani 1 1 d . . .
H9A H 0.8855 0.6644 0.4703 0.033 Uiso 1 1 calc R . .
H9B H 0.9220 0.7963 0.5474 0.033 Uiso 1 1 calc R . .
C10 C 0.96579(14) 0.7875(2) 0.35963(19) 0.0230(4) Uani 1 1 d . . .

loop_
_atom_site_aniso_label
_atom_site_aniso_U_11
_atom_site_aniso_U_22
_atom_site_aniso_U_33
_atom_site_aniso_U_23
_atom_site_aniso_U_13
_atom_site_aniso_U_12
Zn1 0.01831(12) 0.02304(13) 0.02142(13) 0.00210(9) 0.00375(9) 0.00085(9)
O1W 0.0279(8) 0.0391(9) 0.0283(8) -0.0007(7) 0.0028(7) -0.0040(7)
O1 0.0319(8) 0.0417(9) 0.0331(8) 0.0096(7) 0.0117(7) 0.0142(7)
O2W 0.0529(10) 0.0262(8) 0.0269(8) 0.0052(7) 0.0171(7) 0.0080(7)
O2 0.0174(7) 0.0304(7) 0.0258(7) 0.0010(6) 0.0053(6) 0.0017(5)
O3W 0.0238(7) 0.0326(8) 0.0234(8) 0.0026(6) 0.0025(6) 0.0011(6)
O3 0.0286(8) 0.0488(10) 0.0370(9) 0.0112(8) 0.0095(7) 0.0100(7)
O4 0.0164(7) 0.0377(8) 0.0264(7) 0.0000(6) 0.0049(6) 0.0038(6)
O5 0.0320(9) 0.0365(9) 0.0472(10) -0.0167(8) -0.0092(7) 0.0026(7)
O6 0.0228(7) 0.0246(7) 0.0214(7) 0.0030(6) 0.0057(6) 0.0077(5)
O7 0.0170(7) 0.0410(9) 0.0316(8) -0.0111(7) 0.0002(6) 0.0021(6)
N1 0.0177(8) 0.0296(9) 0.0273(9) -0.0019(7) 0.0041(7) 0.0027(7)
C1 0.0207(10) 0.0287(11) 0.0261(11) -0.0029(8) 0.0021(8) -0.0016(8)
C2 0.0214(9) 0.0216(9) 0.0236(10) -0.0003(8) 0.0048(8) -0.0003(7)
C3 0.0204(9) 0.0267(10) 0.0255(10) -0.0004(8) 0.0028(8) 0.0026(8)
C4 0.0200(9) 0.0311(11) 0.0224(10) -0.0025(8) 0.0047(8) -0.0029(8)
C5 0.0223(10) 0.0278(10) 0.0283(11) -0.0075(9) 0.0046(8) 0.0010(8)
C6 0.0260(10) 0.0223(10) 0.0224(10) 0.0027(8) 0.0043(8) -0.0003(8)
C7 0.0173(9) 0.0310(11) 0.0342(12) -0.0014(9) 0.0008(8) 0.0042(8)
C8 0.0208(10) 0.0334(11) 0.0212(10) -0.0057(8) 0.0035(8) 0.0036(8)
C9 0.0186(9) 0.0406(12) 0.0227(10) -0.0029(9) 0.0015(8) 0.0028(8)
C10 0.0201(10) 0.0282(10) 0.0203(10) -0.0049(8) 0.0017(8) -0.0011(8)

loop_
_atom_type_symbol
_atom_type_description
_atom_type_scat_dispersion_real
_atom_type_scat_dispersion_imag
_atom_type_scat_source
C C 0.0033 0.0016 'International Tables Vol C Tables 4.2.6.8 and 6.1.1.4'
H H 0.0000 0.0000 'International Tables Vol C Tables 4.2.6.8 and 6.1.1.4'
N N 0.0061 0.0033 'International Tables Vol C Tables 4.2.6.8 and 6.1.1.4'
O O 0.0106 0.0060 'International Tables Vol C Tables 4.2.6.8 and 6.1.1.4'
Zn Zn 0.2839 1.4301 'International Tables Vol C Tables 4.2.6.8 and 6.1.1.4'

loop_
_geom_angle_atom_site_label_1
_geom_angle_atom_site_label_2
_geom_angle_atom_site_label_3
_geom_angle
_geom_angle_site_symmetry_1
_geom_angle_site_symmetry_3
O2W Zn1 O6 175.21(6) . .
O2W Zn1 O2 90.68(6) . 2_745
O6 Zn1 O2 88.78(5) . 2_745
O2W Zn1 O4 92.96(6) . 2_645
O6 Zn1 O4 87.70(5) . 2_645
O2 Zn1 O4 176.12(5) 2_745 2_645
O2W Zn1 O1W 90.69(6) . .
O6 Zn1 O1W 94.03(6) . .
O2 Zn1 O1W 86.66(6) 2_745 .
O4 Zn1 O1W 91.96(6) 2_645 .
O2W Zn1 O3W 87.39(6) . .
O6 Zn1 O3W 87.92(5) . .
O2 Zn1 O3W 95.60(5) 2_745 .
O4 Zn1 O3W 85.90(5) 2_645 .
O1W Zn1 O3W 177.05(6) . .
Zn1 O1W H1WA 100.4(17) . .
Zn1 O1W H1WB 114.9(18) . .
H1WA O1W H1WB 103.5(19) . .
Zn1 O2W H2WA 118.6(17) . .
Zn1 O2W H2WB 117.6(16) . .
H2WA O2W H2WB 107(2) . .
C10 O2 Zn1 125.17(13) . 2_755
Zn1 O3W H3WA 111.9(17) . .
Zn1 O3W H3WB 96.0(16) . .
H3WA O3W H3WB 103.2(18) . .
C8 O4 Zn1 128.83(13) . 2_655
C6 O6 Zn1 120.41(12) . .
C4 O7 C9 117.60(16) . .
C1 N1 C5 121.74(17) . .
C1 N1 C7 118.26(16) . .
C5 N1 C7 119.82(17) . .
N1 C1 C2 120.39(18) . .
N1 C1 H1A 119.8 . .
C2 C1 H1A 119.8 . .
C1 C2 C3 119.52(18) . .
C1 C2 C6 118.72(17) . .
C3 C2 C6 121.76(17) . .
C4 C3 C2 118.96(18) . .
C4 C3 H3A 120.5 . .
C2 C3 H3A 120.5 . .
O7 C4 C5 114.71(17) . .
O7 C4 C3 125.74(18) . .
C5 C4 C3 119.54(18) . .
N1 C5 C4 119.79(18) . .
N1 C5 H5A 120.1 . .
C4 C5 H5A 120.1 . .
O5 C6 O6 127.09(19) . .
O5 C6 C2 116.67(18) . .
O6 C6 C2 116.23(17) . .
N1 C7 C8 111.43(17) . .
N1 C7 H7A 109.3 . .
C8 C7 H7A 109.3 . .
N1 C7 H7B 109.3 . .
C8 C7 H7B 109.3 . .
H7A C7 H7B 108.0 . .
O3 C8 O4 127.8(2) . .
O3 C8 C7 119.18(18) . .
O4 C8 C7 113.02(17) . .
O7 C9 C10 112.73(16) . .
O7 C9 H9A 109.0 . .
C10 C9 H9A 109.0 . .
O7 C9 H9B 109.0 . .
C10 C9 H9B 109.0 . .
H9A C9 H9B 107.8 . .
O1 C10 O2 126.38(19) . .
O1 C10 C9 118.03(18) . .
O2 C10 C9 115.57(17) . .

loop_
_geom_bond_atom_site_label_1
_geom_bond_atom_site_label_2
_geom_bond_distance
_geom_bond_site_symmetry_2
Zn1 O2W 2.0454(15) .
Zn1 O6 2.0843(13) .
Zn1 O2 2.1015(14) 2_745
Zn1 O4 2.1175(14) 2_645
Zn1 O1W 2.1313(15) .
Zn1 O3W 2.1624(15) .
O1W H1WA 0.830(15) .
O1W H1WB 0.802(15) .
O1 C10 1.240(2) .
O2W H2WA 0.806(16) .
O2W H2WB 0.821(15) .
O2 C10 1.264(2) .
O2 Zn1 2.1015(14) 2_755
O3W H3WA 0.800(15) .
O3W H3WB 0.834(15) .
O3 C8 1.243(2) .
O4 C8 1.265(2) .
O4 Zn1 2.1175(14) 2_655
O5 C6 1.224(2) .
O6 C6 1.270(2) .
O7 C4 1.354(2) .
O7 C9 1.434(2) .
N1 C1 1.335(3) .
N1 C5 1.346(2) .
N1 C7 1.479(2) .
C1 C2 1.377(3) .
C1 H1A 0.9300 .
C2 C3 1.388(3) .
C2 C6 1.518(3) .
C3 C4 1.386(3) .
C3 H3A 0.9300 .
C4 C5 1.384(3) .
C5 H5A 0.9300 .
C7 C8 1.532(3) .
C7 H7A 0.9700 .
C7 H7B 0.9700 .
C9 C10 1.522(3) .
C9 H9A 0.9700 .
C9 H9B 0.9700 .

loop_
_geom_hbond_atom_site_label_D
_geom_hbond_atom_site_label_H
_geom_hbond_atom_site_label_A
_geom_hbond_distance_DH
_geom_hbond_distance_HA
_geom_hbond_distance_DA
_geom_hbond_angle_DHA
_geom_hbond_site_symmetry_A
O1W H1WA O3 0.830(15) 1.906(17) 2.709(2) 163(2) 2_645
O1W H1WB O4 0.802(15) 2.090(15) 2.890(2) 176(2) 3_665
O2W H2WA O6 0.806(16) 1.963(16) 2.760(2) 170(2) 4_566
O2W H2WB O1 0.821(15) 1.942(16) 2.733(2) 161(2) 1_545
O3W H3WA O2 0.800(15) 2.037(15) 2.838(2) 180(3) 3_766
O3W H3WB O1 0.834(15) 1.858(16) 2.670(2) 164(2) 2_745

loop_
_geom_torsion_atom_site_label_1
_geom_torsion_atom_site_label_2
_geom_torsion_atom_site_label_3
_geom_torsion_atom_site_label_4
_geom_torsion
_geom_torsion_site_symmetry_1
_geom_torsion_site_symmetry_2
_geom_torsion_site_symmetry_3
_geom_torsion_site_symmetry_4
O2W Zn1 O6 C6 -117.3(7) . . . .
O2 Zn1 O6 C6 159.07(14) 2_745 . . .
O4 Zn1 O6 C6 -19.30(14) 2_645 . . .
O1W Zn1 O6 C6 72.51(15) . . . .
O3W Zn1 O6 C6 -105.28(14) . . . .
C5 N1 C1 C2 -1.1(3) . . . .
C7 N1 C1 C2 -176.21(18) . . . .
N1 C1 C2 C3 1.7(3) . . . .
N1 C1 C2 C6 -178.19(18) . . . .
C1 C2 C3 C4 -0.2(3) . . . .
C6 C2 C3 C4 179.65(18) . . . .
C9 O7 C4 C5 -177.31(18) . . . .
C9 O7 C4 C3 3.3(3) . . . .
C2 C3 C4 O7 177.57(19) . . . .
C2 C3 C4 C5 -1.8(3) . . . .
C1 N1 C5 C4 -0.9(3) . . . .
C7 N1 C5 C4 174.09(19) . . . .
O7 C4 C5 N1 -177.05(18) . . . .
C3 C4 C5 N1 2.4(3) . . . .
Zn1 O6 C6 O5 -80.5(2) . . . .
Zn1 O6 C6 C2 100.57(17) . . . .
C1 C2 C6 O5 -8.1(3) . . . .
C3 C2 C6 O5 172.03(19) . . . .
C1 C2 C6 O6 170.90(18) . . . .
C3 C2 C6 O6 -8.9(3) . . . .
C1 N1 C7 C8 75.8(2) . . . .
C5 N1 C7 C8 -99.4(2) . . . .
Zn1 O4 C8 O3 10.3(3) 2_655 . . .
Zn1 O4 C8 C7 -168.19(13) 2_655 . . .
N1 C7 C8 O3 7.1(3) . . . .
N1 C7 C8 O4 -174.27(17) . . . .
C4 O7 C9 C10 73.2(2) . . . .
Zn1 O2 C10 O1 9.8(3) 2_755 . . .
Zn1 O2 C10 C9 -168.58(12) 2_755 . . .
O7 C9 C10 O1 11.4(3) . . . .
O7 C9 C10 O2 -170.07(16) . . . .
